data_1100160
loop_
_publ_author_name
'Carballo, Rosa'
'Vazquez-Lopez, Ezequiel M.'
'Covelo, Berta'
'Garcia-Martinez, Emilia'
'Castineiras, Alfonso'
'Niclos, Juan'

_publ_section_title
;
 'Solid state coordination chemistry of mononuclear
  mixed-ligand complexes of Ni(II), Cu(II) and Zn(II)
  with \a-hydroxycarboxylic acids and imidazole'
;
_journal_name_full Polyhedron
_journal_page_first 1505
_journal_page_last 1518
_journal_paper_doi 10.1016/j.poly.2004.02.028
_journal_volume 23
_journal_year 2004
_chemical_formula_sum 'C11 H18 Cu N2 O6'
_chemical_formula_weight 337.81
_space_group_IT_number 14
_symmetry_cell_setting monoclinic
_symmetry_space_group_name_Hall '-P 2yn'
_symmetry_space_group_name_H-M 'P 1 21/n 1'
_atom_sites_solution_hydrogens mixed
_atom_sites_solution_primary patterson
_atom_sites_solution_secondary difmap
_cell_angle_alpha 90.00
_cell_angle_beta 118.748(3)
_cell_angle_gamma 90.00
_cell_formula_units_Z 4
_cell_length_a 9.6623(15)
_cell_length_b 17.630(3)
_cell_length_c 9.7978(16)
_cell_measurement_reflns_used ?
_cell_measurement_temperature 293(2)
_cell_measurement_theta_max ?
_cell_measurement_theta_min ?
_cell_volume 1463.3(4)
_diffrn_ambient_temperature 293(2)
_diffrn_detector_area_resol_mean ?
_diffrn_measured_fraction_theta_full 0.931
_diffrn_measured_fraction_theta_max 0.931
_diffrn_measurement_device_type 'CCD area detector'
_diffrn_measurement_method 'phi and omega scans'
_diffrn_radiation_monochromator graphite
_diffrn_radiation_source 'fine-focus sealed tube'
_diffrn_radiation_type MoK\a
_diffrn_radiation_wavelength 0.71073
_diffrn_reflns_av_R_equivalents 0.0736
_diffrn_reflns_av_sigmaI/netI 0.2177
_diffrn_reflns_limit_h_max 12
_diffrn_reflns_limit_h_min -12
_diffrn_reflns_limit_k_max 23
_diffrn_reflns_limit_k_min -18
_diffrn_reflns_limit_l_max 12
_diffrn_reflns_limit_l_min -9
_diffrn_reflns_number 8121
_diffrn_reflns_theta_full 28.00
_diffrn_reflns_theta_max 28.00
_diffrn_reflns_theta_min 2.43
_diffrn_standards_decay_% ?
_diffrn_standards_interval_count ?
_diffrn_standards_interval_time ?
_diffrn_standards_number ?
_exptl_absorpt_coefficient_mu 1.518
_exptl_absorpt_correction_T_max 1.0000
_exptl_absorpt_correction_T_min 0.8787
_exptl_absorpt_correction_type multi-scan
_exptl_absorpt_process_details ?
_exptl_crystal_colour blue
_exptl_crystal_density_diffrn 1.533
_exptl_crystal_density_meas ?
_exptl_crystal_density_method 'not measured'
_exptl_crystal_description prism
_exptl_crystal_F_000 700
_exptl_crystal_size_max 0.18
_exptl_crystal_size_mid 0.08
_exptl_crystal_size_min 0.08
_refine_diff_density_max 0.495
_refine_diff_density_min -0.404
_refine_diff_density_rms 0.068
_refine_ls_extinction_coef ?
_refine_ls_extinction_method none
_refine_ls_goodness_of_fit_ref 0.694
_refine_ls_hydrogen_treatment mixed
_refine_ls_matrix_type full
_refine_ls_number_parameters 197
_refine_ls_number_reflns 3293
_refine_ls_number_restraints 0
_refine_ls_restrained_S_all 0.694
_refine_ls_R_factor_all 0.1503
_refine_ls_R_factor_gt 0.0448
_refine_ls_shift/su_max 0.001
_refine_ls_shift/su_mean 0.000
_refine_ls_structure_factor_coef Fsqd
_refine_ls_weighting_details 'calc w=1/[\s^2^(Fo^2^)+(0.0000P)^2^+0.0000P] where P=(Fo^2^+2Fc^2^)/3'
_refine_ls_weighting_scheme calc
_refine_ls_wR_factor_gt 0.0511
_refine_ls_wR_factor_ref 0.0634
_reflns_number_gt 1411
_reflns_number_total 3293
_reflns_threshold_expression >2sigma(I)
_cod_depositor_comments
;
The following automatic conversions were performed:
'_symmetry_cell_setting' value 'Monoclinic' changed to 'monoclinic'
according to '/home/saulius/struct/CIF-dictionaries/cif_core.dic'
dictionary named 'cif_core.dic' version 2.4.1 from
2010-06-29.

'_exptl_absorpt_correction_type' value 'MULTI-SCAN' changed
to 'multi-scan' according to
'/home/saulius/struct/CIF-dictionaries/cif_core.dic' dictionary named
'cif_core.dic' version 2.4.1 from 2010-06-29.

Automatic conversion script
Id: cif_fix_enum 1527 2010-12-29 10:47:43Z saulius 

The following automatic conversions were performed:

'_atom_sites_solution_hydrogens' value 'geom&difmap' was changed to
'mixed'.

Automatic conversion script
Id: cif_fix_values 6452 2018-10-05 10:23:21Z andrius 
;
_cod_original_sg_symbol_H-M P2(1)/n
_cod_database_code 1100160

loop_
_symmetry_equiv_pos_as_xyz
'x, y, z'
'-x+1/2, y+1/2, -z+1/2'
'-x, -y, -z'
'x-1/2, -y-1/2, z-1/2'

loop_
_atom_site_label
_atom_site_type_symbol
_atom_site_fract_x
_atom_site_fract_y
_atom_site_fract_z
_atom_site_U_iso_or_equiv
_atom_site_adp_type
_atom_site_occupancy
_atom_site_symmetry_multiplicity
_atom_site_calc_flag
_atom_site_refinement_flags
_atom_site_disorder_assembly
_atom_site_disorder_group
Cu Cu 0.47359(6) 0.79480(3) 0.05160(7) 0.03203(15) Uani 1 1 d . . .
O11 O 0.3755(3) 0.70760(16) -0.0789(3) 0.0331(7) Uani 1 1 d . . .
O12 O 0.3248(3) 0.58449(14) -0.1005(3) 0.0369(8) Uani 1 1 d . . .
O13 O 0.5382(3) 0.69875(16) 0.2237(3) 0.0343(8) Uani 1 1 d . . .
C11 C 0.3992(5) 0.6407(3) -0.0238(5) 0.0280(11) Uani 1 1 d . . .
C12 C 0.5260(5) 0.6277(2) 0.1448(5) 0.0314(11) Uani 1 1 d . . .
C13 C 0.4812(5) 0.5637(2) 0.2207(5) 0.0516(14) Uani 1 1 d . . .
H13A H 0.5615 0.5584 0.3273 0.077 Uiso 1 1 calc R . .
H13B H 0.4717 0.5172 0.1660 0.077 Uiso 1 1 calc R . .
H13C H 0.3823 0.5753 0.2167 0.077 Uiso 1 1 calc R . .
C14 C 0.6823(4) 0.6107(2) 0.1476(5) 0.0491(13) Uani 1 1 d . . .
H14A H 0.7111 0.6529 0.1045 0.074 Uiso 1 1 calc R . .
H14B H 0.6711 0.5661 0.0869 0.074 Uiso 1 1 calc R . .
H14C H 0.7630 0.6024 0.2530 0.074 Uiso 1 1 calc R . .
O21 O 0.2704(3) 0.82048(14) 0.0381(3) 0.0348(8) Uani 1 1 d . . .
O22 O 0.1519(3) 0.89599(16) 0.1314(4) 0.0554(10) Uani 1 1 d . . .
O23 O 0.5391(3) 0.88380(15) 0.1866(3) 0.0395(8) Uani 1 1 d . . .
C21 C 0.2703(5) 0.8749(2) 0.1259(5) 0.0349(11) Uani 1 1 d . . .
C22 C 0.4257(5) 0.9136(2) 0.2306(5) 0.0343(11) Uani 1 1 d . . .
C23 C 0.4134(5) 0.9976(2) 0.2041(6) 0.0772(19) Uani 1 1 d . . .
H23A H 0.5125 1.0210 0.2732 0.116 Uiso 1 1 calc R . .
H23B H 0.3323 1.0176 0.2238 0.116 Uiso 1 1 calc R . .
H23C H 0.3876 1.0079 0.0983 0.116 Uiso 1 1 calc R . .
C24 C 0.4784(5) 0.8937(3) 0.3982(5) 0.0720(17) Uani 1 1 d . . .
H24A H 0.4970 0.8401 0.4130 0.108 Uiso 1 1 calc R . .
H24B H 0.3976 0.9079 0.4238 0.108 Uiso 1 1 calc R . .
H24C H 0.5739 0.9206 0.4645 0.108 Uiso 1 1 calc R . .
N1 N 0.6366(4) 0.80589(19) -0.0134(4) 0.0332(9) Uani 1 1 d . . .
N2 N 0.8517(5) 0.8356(2) -0.0221(5) 0.0439(11) Uani 1 1 d . . .
C1 C 0.7731(5) 0.8405(2) 0.0594(5) 0.0373(12) Uani 1 1 d . . .
H1 H 0.8106 0.8652 0.1546 0.045 Uiso 1 1 calc R . .
C2 C 0.6273(5) 0.7781(3) -0.1473(6) 0.0533(15) Uani 1 1 d . . .
H2 H 0.5427 0.7509 -0.2229 0.064 Uiso 1 1 calc R . .
C3 C 0.7609(5) 0.7965(3) -0.1529(6) 0.0526(13) Uani 1 1 d . . .
H3 H 0.7848 0.7845 -0.2316 0.063 Uiso 1 1 calc R . .
H23 H 0.648(4) 0.889(2) 0.258(5) 0.055(14) Uiso 1 1 d . . .
H13 H 0.623(4) 0.699(2) 0.325(4) 0.049(13) Uiso 1 1 d . . .
H20 H 0.956(5) 0.856(2) 0.016(6) 0.088(18) Uiso 1 1 d . . .

loop_
_atom_site_aniso_label
_atom_site_aniso_U_11
_atom_site_aniso_U_22
_atom_site_aniso_U_33
_atom_site_aniso_U_23
_atom_site_aniso_U_13
_atom_site_aniso_U_12
Cu 0.0277(3) 0.0372(3) 0.0309(3) -0.0053(3) 0.0138(2) -0.0044(3)
O11 0.0350(16) 0.0299(16) 0.0313(19) 0.0031(16) 0.0133(14) -0.0044(15)
O12 0.0324(17) 0.0298(18) 0.033(2) -0.0067(15) 0.0034(15) -0.0022(14)
O13 0.0314(17) 0.0348(18) 0.0263(19) -0.0072(18) 0.0056(15) 0.0027(16)
C11 0.024(2) 0.040(3) 0.027(3) -0.005(2) 0.018(2) -0.003(2)
C12 0.032(3) 0.026(3) 0.040(3) -0.003(2) 0.020(3) 0.000(2)
C13 0.066(3) 0.041(3) 0.040(3) -0.001(3) 0.020(3) -0.006(2)
C14 0.034(3) 0.053(3) 0.052(4) -0.005(3) 0.014(3) 0.010(2)
O21 0.0254(16) 0.043(2) 0.032(2) -0.0066(15) 0.0112(15) -0.0041(13)
O22 0.0316(19) 0.082(2) 0.056(2) -0.0179(19) 0.0236(18) 0.0007(17)
O23 0.0197(17) 0.0484(19) 0.045(2) -0.0160(17) 0.0107(17) -0.0021(15)
C21 0.031(3) 0.042(3) 0.031(3) 0.004(2) 0.014(2) 0.004(2)
C22 0.027(3) 0.042(3) 0.037(3) -0.011(2) 0.018(2) -0.004(2)
C23 0.060(4) 0.040(3) 0.140(6) -0.019(4) 0.055(4) -0.006(3)
C24 0.051(3) 0.122(5) 0.041(4) -0.026(3) 0.020(3) -0.016(3)
N1 0.029(2) 0.043(2) 0.032(3) -0.007(2) 0.0183(19) -0.0063(18)
N2 0.033(3) 0.056(3) 0.045(3) 0.007(2) 0.021(2) 0.002(2)
C1 0.033(3) 0.047(3) 0.030(3) 0.000(2) 0.014(3) 0.000(2)
C2 0.054(3) 0.065(4) 0.051(4) -0.028(3) 0.034(3) -0.027(3)
C3 0.062(3) 0.059(3) 0.057(4) -0.015(3) 0.044(3) -0.009(3)

loop_
_atom_type_symbol
_atom_type_description
_atom_type_scat_dispersion_real
_atom_type_scat_dispersion_imag
_atom_type_scat_source
C C 0.0033 0.0016 'International Tables Vol C Tables 4.2.6.8 and 6.1.1.4'
H H 0.0000 0.0000 'International Tables Vol C Tables 4.2.6.8 and 6.1.1.4'
N N 0.0061 0.0033 'International Tables Vol C Tables 4.2.6.8 and 6.1.1.4'
O O 0.0106 0.0060 'International Tables Vol C Tables 4.2.6.8 and 6.1.1.4'
Cu Cu 0.3201 1.2651 'International Tables Vol C Tables 4.2.6.8 and 6.1.1.4'

loop_
_geom_angle_atom_site_label_1
_geom_angle_atom_site_label_2
_geom_angle_atom_site_label_3
_geom_angle
_geom_angle_site_symmetry_1
_geom_angle_site_symmetry_3
_geom_angle_publ_flag
O11 Cu O23 169.96(11) . . ?
O11 Cu O21 88.99(11) . . ?
O23 Cu O21 81.22(11) . . ?
O11 Cu N1 94.54(12) . . ?
O23 Cu N1 95.18(13) . . ?
O21 Cu N1 152.45(12) . . ?
O11 Cu O13 76.64(10) . . ?
O23 Cu O13 102.35(11) . . ?
O21 Cu O13 97.60(10) . . ?
N1 Cu O13 109.81(12) . . ?
C11 O11 Cu 121.8(3) . . ?
C12 O13 Cu 109.2(2) . . ?
O12 C11 O11 123.3(4) . . ?
O12 C11 C12 117.6(4) . . ?
O11 C11 C12 119.1(4) . . ?
O13 C12 C13 110.5(3) . . ?
O13 C12 C14 109.5(3) . . ?
C13 C12 C14 110.9(3) . . ?
O13 C12 C11 105.3(3) . . ?
C13 C12 C11 111.7(3) . . ?
C14 C12 C11 108.7(3) . . ?
C21 O21 Cu 116.8(3) . . ?
C22 O23 Cu 116.5(2) . . ?
O22 C21 O21 123.7(4) . . ?
O22 C21 C22 118.4(4) . . ?
O21 C21 C22 117.9(4) . . ?
O23 C22 C23 108.3(3) . . ?
O23 C22 C24 109.3(3) . . ?
C23 C22 C24 112.0(4) . . ?
O23 C22 C21 106.2(3) . . ?
C23 C22 C21 111.0(3) . . ?
C24 C22 C21 109.8(4) . . ?
C1 N1 C2 106.0(3) . . ?
C1 N1 Cu 128.4(3) . . ?
C2 N1 Cu 125.6(3) . . ?
C3 N2 C1 107.7(4) . . ?
N1 C1 N2 110.8(4) . . ?
C3 C2 N1 109.2(4) . . ?
N2 C3 C2 106.4(4) . . ?

loop_
_geom_bond_atom_site_label_1
_geom_bond_atom_site_label_2
_geom_bond_distance
_geom_bond_site_symmetry_2
_geom_bond_publ_flag
Cu O11 1.932(3) . ?
Cu O23 1.951(3) . ?
Cu O21 1.956(3) . ?
Cu N1 1.973(3) . ?
Cu O13 2.256(3) . ?
O11 C11 1.271(4) . ?
O12 C11 1.242(4) . ?
O13 C12 1.447(4) . ?
C11 C12 1.529(5) . ?
C12 C13 1.523(5) . ?
C12 C14 1.527(5) . ?
O21 C21 1.289(4) . ?
O22 C21 1.228(4) . ?
O23 C22 1.454(4) . ?
C21 C22 1.514(5) . ?
C22 C23 1.498(5) . ?
C22 C24 1.509(6) . ?
N1 C1 1.310(4) . ?
N1 C2 1.362(5) . ?
N2 C3 1.344(5) . ?
N2 C1 1.344(5) . ?
C2 C3 1.358(5) . ?

loop_
_geom_hbond_atom_site_label_D
_geom_hbond_atom_site_label_H
_geom_hbond_atom_site_label_A
_geom_hbond_distance_DH
_geom_hbond_distance_HA
_geom_hbond_distance_DA
_geom_hbond_angle_DHA
_geom_hbond_site_symmetry_A
O23 H23 O12 0.94(4) 1.67(4) 2.597(4) 166(3) 4_676
O13 H13 O21 0.93(4) 1.91(4) 2.827(4) 167(3) 4_676
N2 H20 O22 0.96(4) 1.82(4) 2.759(5) 166(4) 1_655
C1 H1 O12 0.93 2.50 3.391(5) 160.7 4_676
